data_7059574
loop_
_publ_author_name
'Sutradhar, Manas'
'Roy Barman, Tannistha'
'Alegria, Elisabete C. B. A.'
'Lapa, Hugo M.'
'Guedes da Silva, M. F\'atima C.'
'Pombeiro, Armando J. L.'

_publ_section_title
;
 Cd(ii) coordination compounds as heterogeneous catalysts for
 microwave-assisted peroxidative oxidation of toluene and 1-phenylethanol
;
_journal_issue 22
_journal_name_full 'New Journal of Chemistry'
_journal_page_first 9163
_journal_page_last 9171
_journal_paper_doi 10.1039/D0NJ01408G
_journal_volume 44
_journal_year 2020
_chemical_formula_moiety 'C38 H44 Cd2 N8 O10'
_chemical_formula_sum 'C38 H44 Cd2 N8 O10'
_chemical_formula_weight 997.61
_space_group_crystal_system monoclinic
_space_group_IT_number 14
_space_group_name_Hall '-P 2ybc'
_space_group_name_H-M_alt 'P 1 21/c 1'
_atom_sites_solution_hydrogens mixed
_audit_creation_method SHELXL-2014
_audit_update_record
;
2020-03-21 deposited with the CCDC.	2020-05-05 downloaded from the CCDC.
;
_cell_angle_alpha 90
_cell_angle_beta 113.651(6)
_cell_angle_gamma 90
_cell_formula_units_Z 2
_cell_length_a 12.732(2)
_cell_length_b 12.938(2)
_cell_length_c 13.914(2)
_cell_measurement_reflns_used 8996
_cell_measurement_temperature 296(2)
_cell_measurement_theta_max 26.34
_cell_measurement_theta_min 2.96
_cell_volume 2099.5(6)
_computing_cell_refinement 'Bruker SAINT'
_computing_data_collection 'Bruker APEX2'
_computing_data_reduction 'Bruker SAINT'
_computing_molecular_graphics 'Bruker SHELXTL'
_computing_publication_material 'Bruker SHELXTL'
_computing_structure_refinement 'SHELXL-2014 (Sheldrick 2014)'
_computing_structure_solution 'SHELXS-97 (Sheldrick 2008)'
_diffrn_ambient_temperature 296(2)
_diffrn_measured_fraction_theta_full 0.998
_diffrn_measured_fraction_theta_max 0.991
_diffrn_measurement_device_type 'Bruker APEX-II PHOTON 100 detector'
_diffrn_measurement_method '\f and \w scans'
_diffrn_radiation_type MoK\a
_diffrn_radiation_wavelength 0.71073
_diffrn_reflns_av_R_equivalents 0.0258
_diffrn_reflns_av_unetI/netI 0.0140
_diffrn_reflns_Laue_measured_fraction_full 0.998
_diffrn_reflns_Laue_measured_fraction_max 0.991
_diffrn_reflns_limit_h_max 15
_diffrn_reflns_limit_h_min -15
_diffrn_reflns_limit_k_max 16
_diffrn_reflns_limit_k_min -16
_diffrn_reflns_limit_l_max 17
_diffrn_reflns_limit_l_min -17
_diffrn_reflns_number 33215
_diffrn_reflns_point_group_measured_fraction_full 0.998
_diffrn_reflns_point_group_measured_fraction_max 0.991
_diffrn_reflns_theta_full 25.242
_diffrn_reflns_theta_max 26.494
_diffrn_reflns_theta_min 2.351
_exptl_absorpt_coefficient_mu 1.077
_exptl_absorpt_correction_T_max 0.876
_exptl_absorpt_correction_T_min 0.758
_exptl_absorpt_correction_type multi-scan
_exptl_absorpt_process_details sadabs
_exptl_crystal_colour yellow
_exptl_crystal_density_diffrn 1.578
_exptl_crystal_description Plate
_exptl_crystal_F_000 1008
_exptl_crystal_size_max 0.260
_exptl_crystal_size_mid 0.180
_exptl_crystal_size_min 0.120
_refine_diff_density_max 0.416
_refine_diff_density_min -0.461
_refine_diff_density_rms 0.054
_refine_ls_extinction_method none
_refine_ls_goodness_of_fit_ref 1.120
_refine_ls_hydrogen_treatment mixed
_refine_ls_matrix_type full
_refine_ls_number_parameters 282
_refine_ls_number_reflns 4309
_refine_ls_number_restraints 0
_refine_ls_restrained_S_all 1.120
_refine_ls_R_factor_all 0.0277
_refine_ls_R_factor_gt 0.0208
_refine_ls_shift/su_max 0.002
_refine_ls_shift/su_mean 0.000
_refine_ls_structure_factor_coef Fsqd
_refine_ls_weighting_details 'w=1/[\s^2^(Fo^2^)+(0.0225P)^2^+0.9780P] where P=(Fo^2^+2Fc^2^)/3'
_refine_ls_weighting_scheme calc
_refine_ls_wR_factor_gt 0.0494
_refine_ls_wR_factor_ref 0.0533
_reflns_Friedel_coverage 0.000
_reflns_number_gt 3725
_reflns_number_total 4309
_reflns_threshold_expression 'I > 2\s(I)'
_cod_data_source_file d0nj01408g2.cif
_cod_data_source_block shelx_CCDC1
_cod_depositor_comments
;Adding full bibliography for 7059573--7059574.cif.

 Adding full bibliography for 7059573--7059574.cif.
;
_cod_original_cell_volume 2099.7(6)
_cod_original_sg_symbol_H-M 'P 21/c'
_cod_database_code 7059574
_shelx_space_group_comment
;
The symmetry employed for this shelxl refinement is uniquely defined
by the following loop, which should always be used as a source of
symmetry information in preference to the above space-group names.
They are only intended as comments.
;
_shelx_estimated_absorpt_t_min 0.767
_shelx_estimated_absorpt_t_max 0.882
_shelxl_version_number 2014-3

loop_
_space_group_symop_operation_xyz
'x, y, z'
'-x, y+1/2, -z+1/2'
'-x, -y, -z'
'x, -y-1/2, z-1/2'

loop_
_atom_site_label
_atom_site_type_symbol
_atom_site_fract_x
_atom_site_fract_y
_atom_site_fract_z
_atom_site_U_iso_or_equiv
_atom_site_adp_type
_atom_site_occupancy
_atom_site_site_symmetry_order
_atom_site_calc_flag
_atom_site_refinement_flags_posn
_atom_site_refinement_flags_adp
_atom_site_refinement_flags_occupancy
_atom_site_disorder_assembly
_atom_site_disorder_group
Cd1 Cd 0.51786(2) 0.52054(2) 0.63139(2) 0.03452(6) Uani 1 1 d . . . . .
O1 O 0.46765(14) 0.40071(10) 0.50957(11) 0.0425(3) Uani 1 1 d . . . . .
O2 O 0.38443(14) 0.52086(10) 0.70747(13) 0.0454(4) Uani 1 1 d . . . . .
N1 N 0.45471(14) 0.68572(12) 0.63844(13) 0.0344(3) Uani 1 1 d . . . . .
O4 O 0.71152(14) 0.54508(12) 0.72813(13) 0.0530(4) Uani 1 1 d . . . . .
O3 O 0.63821(13) 0.40680(12) 0.76584(13) 0.0498(4) Uani 1 1 d . . . . .
N2 N 0.38829(15) 0.69489(13) 0.69613(14) 0.0380(4) Uani 1 1 d . . . . .
N4 N 0.90822(18) 0.85286(16) 0.09124(17) 0.0569(5) Uani 1 1 d . . . . .
C9 C 0.27856(17) 0.61902(16) 0.78479(15) 0.0372(4) Uani 1 1 d . . . . .
O5 O 0.91738(19) 0.70355(16) 0.17857(19) 0.0819(6) Uani 1 1 d . . . . .
C1 C 0.43209(16) 0.30525(14) 0.51515(15) 0.0335(4) Uani 1 1 d . . . . .
C6 C 0.45112(17) 0.22239(14) 0.45727(15) 0.0343(4) Uani 1 1 d . . . . .
N3 N 0.1957(2) 0.44614(18) 0.73375(19) 0.0577(5) Uani 1 1 d . . . . .
C15 C 0.72341(19) 0.46382(16) 0.77932(17) 0.0430(5) Uani 1 1 d . . . . .
C14 C 0.20332(18) 0.53837(17) 0.78416(17) 0.0423(5) Uani 1 1 d . . . . .
C7 C 0.48588(18) 0.77037(15) 0.60892(16) 0.0378(4) Uani 1 1 d . . . . .
C8 C 0.35423(16) 0.60736(15) 0.72820(15) 0.0350(4) Uani 1 1 d . . . . .
C5 C 0.41391(19) 0.12261(16) 0.46970(18) 0.0451(5) Uani 1 1 d . . . . .
H5 H 0.4270 0.0680 0.4324 0.054 Uiso 1 1 calc R U . . .
C2 C 0.37642(19) 0.28332(16) 0.58165(17) 0.0428(5) Uani 1 1 d . . . . .
H2 H 0.3635 0.3366 0.6204 0.051 Uiso 1 1 calc R U . . .
C4 C 0.3592(2) 0.10341(18) 0.53475(19) 0.0534(6) Uani 1 1 d . . . . .
H4 H 0.3351 0.0369 0.5412 0.064 Uiso 1 1 calc R U . . .
C10 C 0.2787(2) 0.71125(18) 0.83810(18) 0.0480(5) Uani 1 1 d . . . . .
H10 H 0.3306 0.7631 0.8412 0.058 Uiso 1 1 calc R U . . .
C3 C 0.3403(2) 0.18479(18) 0.59116(19) 0.0510(6) Uani 1 1 d . . . . .
H3 H 0.3031 0.1727 0.6355 0.061 Uiso 1 1 calc R U . . .
C13 C 0.1269(2) 0.5575(2) 0.8328(2) 0.0558(6) Uani 1 1 d . . . . .
H13 H 0.0755 0.5061 0.8321 0.067 Uiso 1 1 calc R U . . .
C12 C 0.1268(2) 0.6493(2) 0.8807(2) 0.0633(7) Uani 1 1 d . . . . .
H12 H 0.0740 0.6602 0.9104 0.076 Uiso 1 1 calc R U . . .
C19 C 0.8827(2) 0.7916(2) 0.1548(2) 0.0636(7) Uani 1 1 d . . . . .
C11 C 0.2040(2) 0.7267(2) 0.8858(2) 0.0608(7) Uani 1 1 d . . . . .
H11 H 0.2052 0.7881 0.9209 0.073 Uiso 1 1 calc R U . . .
C18 C 0.8673(3) 0.9577(2) 0.0707(3) 0.0795(9) Uani 1 1 d . . . . .
H18A H 0.8310 0.9687 -0.0037 0.119 Uiso 1 1 calc R U . . .
H18B H 0.9307 1.0045 0.1008 0.119 Uiso 1 1 calc R U . . .
H18C H 0.8129 0.9698 0.1013 0.119 Uiso 1 1 calc R U . . .
C16 C 0.8395(2) 0.4331(3) 0.8567(3) 0.0814(9) Uani 1 1 d . . . . .
H16A H 0.8319 0.3851 0.9061 0.122 Uiso 1 1 calc R U . . .
H16B H 0.8801 0.4933 0.8933 0.122 Uiso 1 1 calc R U . . .
H16C H 0.8813 0.4013 0.8206 0.122 Uiso 1 1 calc R U . . .
C17 C 0.9818(3) 0.8167(3) 0.0418(3) 0.1012(12) Uani 1 1 d . . . . .
H17A H 0.9477 0.8329 -0.0317 0.152 Uiso 1 1 calc R U . . .
H17B H 0.9914 0.7432 0.0506 0.152 Uiso 1 1 calc R U . . .
H17C H 1.0552 0.8498 0.0735 0.152 Uiso 1 1 calc R U . . .
H7 H 0.4614(19) 0.8344(19) 0.6307(18) 0.050(6) Uiso 1 1 d . . . . .
H3A H 0.252(3) 0.429(2) 0.724(2) 0.075 Uiso 1 1 d . U . . .
H3B H 0.164(2) 0.396(2) 0.754(2) 0.075 Uiso 1 1 d . U . . .
H2A H 0.367(2) 0.757(2) 0.708(2) 0.075 Uiso 1 1 d . U . . .
H19 H 0.831(3) 0.827(2) 0.183(2) 0.087(10) Uiso 1 1 d . . . . .

loop_
_atom_site_aniso_label
_atom_site_aniso_U_11
_atom_site_aniso_U_22
_atom_site_aniso_U_33
_atom_site_aniso_U_23
_atom_site_aniso_U_13
_atom_site_aniso_U_12
Cd1 0.04935(9) 0.02350(8) 0.04015(9) 0.00188(6) 0.02781(7) 0.00296(6)
O1 0.0734(10) 0.0224(6) 0.0459(8) -0.0014(6) 0.0387(8) -0.0060(6)
O2 0.0614(9) 0.0291(7) 0.0645(10) -0.0012(7) 0.0450(8) -0.0002(6)
N1 0.0424(9) 0.0279(8) 0.0410(9) -0.0003(7) 0.0253(7) 0.0021(7)
O4 0.0582(10) 0.0439(9) 0.0640(10) 0.0106(8) 0.0318(8) -0.0033(7)
O3 0.0560(9) 0.0367(8) 0.0667(10) 0.0115(7) 0.0351(8) 0.0023(7)
N2 0.0491(10) 0.0284(8) 0.0487(10) -0.0020(7) 0.0323(8) 0.0030(7)
N4 0.0564(12) 0.0550(12) 0.0652(13) 0.0034(10) 0.0305(10) -0.0009(9)
C9 0.0402(10) 0.0393(11) 0.0365(10) 0.0020(8) 0.0201(9) 0.0038(8)
O5 0.0837(14) 0.0592(13) 0.1103(17) 0.0161(12) 0.0467(13) -0.0083(11)
C1 0.0410(10) 0.0259(9) 0.0351(10) 0.0044(7) 0.0170(8) -0.0001(8)
C6 0.0408(10) 0.0263(9) 0.0380(10) 0.0012(8) 0.0182(9) -0.0012(7)
N3 0.0686(14) 0.0501(12) 0.0698(14) -0.0069(11) 0.0440(12) -0.0167(11)
C15 0.0516(12) 0.0424(12) 0.0462(12) 0.0011(9) 0.0314(10) 0.0045(9)
C14 0.0423(11) 0.0488(13) 0.0396(11) 0.0061(9) 0.0204(9) 0.0019(9)
C7 0.0469(11) 0.0255(10) 0.0461(11) -0.0030(8) 0.0240(9) 0.0012(8)
C8 0.0389(10) 0.0324(10) 0.0383(10) -0.0018(8) 0.0203(8) -0.0003(8)
C5 0.0598(13) 0.0257(10) 0.0542(13) -0.0004(9) 0.0274(11) -0.0046(9)
C2 0.0565(13) 0.0369(11) 0.0439(11) 0.0020(9) 0.0294(10) -0.0020(9)
C4 0.0718(16) 0.0338(11) 0.0613(15) 0.0037(10) 0.0338(13) -0.0147(11)
C10 0.0596(14) 0.0453(13) 0.0477(12) -0.0027(10) 0.0305(11) 0.0030(10)
C3 0.0626(14) 0.0465(13) 0.0535(13) 0.0086(10) 0.0335(12) -0.0098(11)
C13 0.0514(13) 0.0696(16) 0.0590(14) 0.0100(13) 0.0353(12) 0.0005(12)
C12 0.0655(16) 0.0809(19) 0.0641(16) 0.0110(14) 0.0474(14) 0.0188(14)
C19 0.0593(16) 0.0618(18) 0.0753(18) 0.0006(14) 0.0330(14) -0.0089(13)
C11 0.0784(18) 0.0594(16) 0.0596(15) -0.0023(12) 0.0434(14) 0.0170(13)
C18 0.100(2) 0.0632(19) 0.082(2) 0.0095(16) 0.0433(19) 0.0063(16)
C16 0.0563(16) 0.101(2) 0.080(2) 0.0258(19) 0.0205(15) 0.0127(16)
C17 0.109(3) 0.107(3) 0.122(3) 0.029(2) 0.082(3) 0.031(2)

loop_
_atom_type_symbol
_atom_type_description
_atom_type_scat_dispersion_real
_atom_type_scat_dispersion_imag
_atom_type_scat_source
C C 0.0033 0.0016 'International Tables Vol C Tables 4.2.6.8 and 6.1.1.4'
H H 0.0000 0.0000 'International Tables Vol C Tables 4.2.6.8 and 6.1.1.4'
N N 0.0061 0.0033 'International Tables Vol C Tables 4.2.6.8 and 6.1.1.4'
O O 0.0106 0.0060 'International Tables Vol C Tables 4.2.6.8 and 6.1.1.4'
Cd Cd -0.8075 1.2024 'International Tables Vol C Tables 4.2.6.8 and 6.1.1.4'

loop_
_geom_angle_atom_site_label_1
_geom_angle_atom_site_label_2
_geom_angle_atom_site_label_3
_geom_angle
_geom_angle_site_symmetry_1
_geom_angle_site_symmetry_3
_geom_angle_publ_flag
O1 Cd1 O1 75.56(5) . 3_666 ?
O1 Cd1 N1 133.71(6) . . ?
O1 Cd1 N1 76.81(5) 3_666 . ?
O1 Cd1 O4 117.36(6) . . ?
O1 Cd1 O4 90.23(6) 3_666 . ?
N1 Cd1 O4 99.05(6) . . ?
O1 Cd1 O2 108.18(5) . . ?
O1 Cd1 O2 135.50(6) 3_666 . ?
N1 Cd1 O2 69.42(5) . . ?
O4 Cd1 O2 122.46(6) . . ?
O1 Cd1 O3 93.80(6) . . ?
O1 Cd1 O3 134.42(5) 3_666 . ?
N1 Cd1 O3 131.62(6) . . ?
O4 Cd1 O3 55.18(5) . . ?
O2 Cd1 O3 90.05(5) . . ?
O1 Cd1 C15 106.83(6) . . ?
O1 Cd1 C15 112.85(6) 3_666 . ?
N1 Cd1 C15 117.93(6) . . ?
O4 Cd1 C15 27.35(6) . . ?
O2 Cd1 C15 108.28(6) . . ?
O3 Cd1 C15 27.84(6) . . ?
C1 O1 Cd1 127.75(12) . . ?
C1 O1 Cd1 127.75(12) . 3_666 ?
Cd1 O1 Cd1 104.45(5) . 3_666 ?
C8 O2 Cd1 116.87(12) . . ?
C7 N1 N2 116.75(16) . . ?
C7 N1 Cd1 128.28(13) . . ?
N2 N1 Cd1 114.18(11) . . ?
C15 O4 Cd1 94.22(13) . . ?
C15 O3 Cd1 89.96(13) . . ?
C8 N2 N1 118.11(16) . . ?
C8 N2 H2A 122.4(19) . . ?
N1 N2 H2A 119.5(19) . . ?
C19 N4 C18 122.1(3) . . ?
C19 N4 C17 120.3(3) . . ?
C18 N4 C17 117.6(3) . . ?
C10 C9 C14 119.19(19) . . ?
C10 C9 C8 120.35(19) . . ?
C14 C9 C8 120.45(18) . . ?
O1 C1 C2 120.08(18) . . ?
O1 C1 C6 121.97(17) . . ?
C2 C1 C6 117.93(17) . . ?
C5 C6 C1 118.69(18) . . ?
C5 C6 C7 115.91(18) . 3_666 ?
C1 C6 C7 125.24(17) . 3_666 ?
C14 N3 H3A 116(2) . . ?
C14 N3 H3B 116(2) . . ?
H3A N3 H3B 114(3) . . ?
O4 C15 O3 120.6(2) . . ?
O4 C15 C16 119.7(2) . . ?
O3 C15 C16 119.7(2) . . ?
O4 C15 Cd1 58.43(12) . . ?
O3 C15 Cd1 62.20(12) . . ?
C16 C15 Cd1 176.94(18) . . ?
N3 C14 C13 118.5(2) . . ?
N3 C14 C9 123.75(19) . . ?
C13 C14 C9 117.6(2) . . ?
N1 C7 C6 125.37(18) . 3_666 ?
N1 C7 H7 116.5(14) . . ?
C6 C7 H7 118.1(14) 3_666 . ?
O2 C8 N2 120.24(17) . . ?
O2 C8 C9 122.67(18) . . ?
N2 C8 C9 117.07(17) . . ?
C4 C5 C6 122.2(2) . . ?
C4 C5 H5 118.9 . . ?
C6 C5 H5 118.9 . . ?
C3 C2 C1 121.8(2) . . ?
C3 C2 H2 119.1 . . ?
C1 C2 H2 119.1 . . ?
C5 C4 C3 119.0(2) . . ?
C5 C4 H4 120.5 . . ?
C3 C4 H4 120.5 . . ?
C11 C10 C9 121.5(2) . . ?
C11 C10 H10 119.2 . . ?
C9 C10 H10 119.2 . . ?
C2 C3 C4 120.4(2) . . ?
C2 C3 H3 119.8 . . ?
C4 C3 H3 119.8 . . ?
C12 C13 C14 121.5(2) . . ?
C12 C13 H13 119.2 . . ?
C14 C13 H13 119.2 . . ?
C13 C12 C11 121.0(2) . . ?
C13 C12 H12 119.5 . . ?
C11 C12 H12 119.5 . . ?
O5 C19 N4 125.7(3) . . ?
O5 C19 H19 122.9(18) . . ?
N4 C19 H19 111.4(18) . . ?
C10 C11 C12 119.0(2) . . ?
C10 C11 H11 120.5 . . ?
C12 C11 H11 120.5 . . ?
N4 C18 H18A 109.5 . . ?
N4 C18 H18B 109.5 . . ?
H18A C18 H18B 109.5 . . ?
N4 C18 H18C 109.5 . . ?
H18A C18 H18C 109.5 . . ?
H18B C18 H18C 109.5 . . ?
C15 C16 H16A 109.5 . . ?
C15 C16 H16B 109.5 . . ?
H16A C16 H16B 109.5 . . ?
C15 C16 H16C 109.5 . . ?
H16A C16 H16C 109.5 . . ?
H16B C16 H16C 109.5 . . ?
N4 C17 H17A 109.5 . . ?
N4 C17 H17B 109.5 . . ?
H17A C17 H17B 109.5 . . ?
N4 C17 H17C 109.5 . . ?
H17A C17 H17C 109.5 . . ?
H17B C17 H17C 109.5 . . ?

loop_
_geom_bond_atom_site_label_1
_geom_bond_atom_site_label_2
_geom_bond_distance
_geom_bond_site_symmetry_2
_geom_bond_publ_flag
Cd1 O1 2.1946(14) . ?
Cd1 O1 2.2824(13) 3_666 ?
Cd1 N1 2.2993(16) . ?
Cd1 O4 2.3086(17) . ?
Cd1 O2 2.3345(14) . ?
Cd1 O3 2.3903(16) . ?
Cd1 C15 2.702(2) . ?
O1 C1 1.328(2) . ?
O1 Cd1 2.2824(13) 3_666 ?
O2 C8 1.254(2) . ?
N1 C7 1.287(3) . ?
N1 N2 1.385(2) . ?
O4 C15 1.245(3) . ?
O3 C15 1.262(3) . ?
N2 C8 1.351(3) . ?
N2 H2A 0.88(3) . ?
N4 C19 1.321(3) . ?
N4 C18 1.440(4) . ?
N4 C17 1.445(4) . ?
C9 C10 1.405(3) . ?
C9 C14 1.414(3) . ?
C9 C8 1.476(3) . ?
O5 C19 1.219(3) . ?
C1 C2 1.402(3) . ?
C1 C6 1.419(3) . ?
C6 C5 1.410(3) . ?
C6 C7 1.447(3) 3_666 ?
N3 C14 1.368(3) . ?
N3 H3A 0.81(3) . ?
N3 H3B 0.87(3) . ?
C15 C16 1.492(3) . ?
C14 C13 1.412(3) . ?
C7 C6 1.447(3) 3_666 ?
C7 H7 0.98(2) . ?
C5 C4 1.368(3) . ?
C5 H5 0.9300 . ?
C2 C3 1.379(3) . ?
C2 H2 0.9300 . ?
C4 C3 1.391(3) . ?
C4 H4 0.9300 . ?
C10 C11 1.376(3) . ?
C10 H10 0.9300 . ?
C3 H3 0.9300 . ?
C13 C12 1.363(4) . ?
C13 H13 0.9300 . ?
C12 C11 1.384(4) . ?
C12 H12 0.9300 . ?
C19 H19 1.01(3) . ?
C11 H11 0.9300 . ?
C18 H18A 0.9600 . ?
C18 H18B 0.9600 . ?
C18 H18C 0.9600 . ?
C16 H16A 0.9600 . ?
C16 H16B 0.9600 . ?
C16 H16C 0.9600 . ?
C17 H17A 0.9600 . ?
C17 H17B 0.9600 . ?
C17 H17C 0.9600 . ?
